data_1510796
loop_
_publ_author_name
'Lengauer, C.L.'
'Parthe, E.'
'Effenberger, H.'

_publ_section_title
;
 Trigonal B2 O3 with higher space-group symmetry: results of a
 reevaluation
;
_journal_coden_ASTM MOCMB7
_journal_name_full
;
Monatshefte fuer Chemie und verwandte Teile anderer Wissenschaften (109,1978-)
;
_journal_page_first 1515
_journal_page_last 1517
_journal_volume 132
_journal_year 2001
_chemical_formula_sum 'B2 O3'
_space_group_crystal_system trigonal
_space_group_IT_number 152
_space_group_name_Hall 'P 31 2"'
_space_group_name_H-M_alt 'P 31 2 1'
_cell_angle_alpha 90
_cell_angle_beta 90
_cell_angle_gamma 120
_cell_formula_units_Z 3
_cell_length_a 4.3358
_cell_length_b 4.3358
_cell_length_c 8.3397
_cell_volume 135.775
_cod_data_source_file boron_295.cif
_cod_data_source_block B2O3
_cod_original_cell_volume 135.7749
_cod_database_code 1510796

loop_
_space_group_symop_id
_space_group_symop_operation_xyz
1 x,y,z
2 -y,x-y,z+1/3
3 -x+y,-x,z+2/3
4 y,x,-z
5 -x,-x+y,-z+1/3
6 x-y,-y,-z+2/3

loop_
_atom_site_label
_atom_site_type_symbol
_atom_site_fract_x
_atom_site_fract_y
_atom_site_fract_z
_atom_site_occupancy
_atom_site_U_iso_or_equiv
O1 O-2 0.6009 0.1477 0.1282 1 0.0
O2 O-2 0.1607 0 0.3333 1 0.0
B1 B+3 0.3954 0.2299 0.2244 1 0.0
